data_1561316
loop_
_publ_author_name
'Wei, Lian-Qiang'
'Li, Yue'
'Mao, Li-Yuan'
'Chen, Qing'
'Lin, Ning'

_publ_section_title
;
 A series of porous metal--organic frameworks with hendecahedron cage:
 Structural variation and drug slow release properties
;
_journal_name_full 'Journal of Solid State Chemistry'
_journal_page_first 58
_journal_page_last 63
_journal_paper_doi 10.1016/j.jssc.2017.09.021
_journal_volume 257
_journal_year 2018
_chemical_formula_sum 'C50 H29 Cu3 N2 O13'
_chemical_formula_weight 1056.37
_space_group_crystal_system tetragonal
_space_group_IT_number 141
_space_group_name_Hall '-I 4bd 2'
_space_group_name_H-M_alt 'I 41/a m d :2'
_atom_sites_solution_hydrogens mixed
_cell_angle_alpha 90
_cell_angle_beta 90
_cell_angle_gamma 90
_cell_formula_units_Z 8
_cell_length_a 19.6856(6)
_cell_length_b 19.6856(6)
_cell_length_c 59.9228(15)
_cell_measurement_reflns_used 821
_cell_measurement_temperature 296(2)
_cell_measurement_theta_max 45.5520
_cell_measurement_theta_min 4.3060
_cell_volume 23221.5(12)
_computing_structure_refinement 'SHELXL-2014/7 (Sheldrick, 2014)'
_diffrn_ambient_temperature 296(2)
_diffrn_detector_area_resol_mean 16.0855
_diffrn_measured_fraction_theta_full 0.974
_diffrn_measured_fraction_theta_max 0.974
_diffrn_measurement_device_type 'Xcalibur, Sapphire3, Gemini ultra'
_diffrn_radiation_type CuK\a
_diffrn_radiation_wavelength 1.54178
_diffrn_reflns_av_R_equivalents 0.1234
_diffrn_reflns_av_unetI/netI 0.1174
_diffrn_reflns_Laue_measured_fraction_full 0.974
_diffrn_reflns_Laue_measured_fraction_max 0.974
_diffrn_reflns_limit_h_max 22
_diffrn_reflns_limit_h_min -10
_diffrn_reflns_limit_k_max 21
_diffrn_reflns_limit_k_min -21
_diffrn_reflns_limit_l_max 55
_diffrn_reflns_limit_l_min -68
_diffrn_reflns_number 19151
_diffrn_reflns_point_group_measured_fraction_full 0.974
_diffrn_reflns_point_group_measured_fraction_max 0.974
_diffrn_reflns_theta_full 62.752
_diffrn_reflns_theta_max 62.752
_diffrn_reflns_theta_min 3.501
_diffrn_source 'Enhance Ultra (Cu) X-ray Source'
_exptl_absorpt_coefficient_mu 0.869
_exptl_absorpt_correction_T_max 1.00000
_exptl_absorpt_correction_T_min 0.03738
_exptl_absorpt_correction_type multi-scan
_exptl_absorpt_process_details
;
CrysAlisPro, Agilent Technologies,
Version 1.171.36.28 (release 01-02-2013 CrysAlis171 .NET)
(compiled Feb  1 2013,16:14:44)
Empirical absorption correction using spherical harmonics,
 implemented in SCALE3 ABSPACK scaling algorithm.
;
_exptl_crystal_colour green
_exptl_crystal_density_diffrn 0.604
_exptl_crystal_description block
_exptl_crystal_F_000 4272
_refine_diff_density_max 0.643
_refine_diff_density_min -0.480
_refine_diff_density_rms 0.054
_refine_ls_extinction_coef .
_refine_ls_extinction_method none
_refine_ls_goodness_of_fit_ref 1.002
_refine_ls_hydrogen_treatment constr
_refine_ls_matrix_type full
_refine_ls_number_parameters 168
_refine_ls_number_reflns 4853
_refine_ls_number_restraints 0
_refine_ls_restrained_S_all 1.002
_refine_ls_R_factor_all 0.1384
_refine_ls_R_factor_gt 0.0761
_refine_ls_shift/su_max 0.000
_refine_ls_shift/su_mean 0.000
_refine_ls_structure_factor_coef Fsqd
_refine_ls_weighting_details 'w=1/[\s^2^(Fo^2^)+(0.0410P)^2^] where P=(Fo^2^+2Fc^2^)/3'
_refine_ls_weighting_scheme calc
_refine_ls_wR_factor_gt 0.1686
_refine_ls_wR_factor_ref 0.1840
_reflns_Friedel_coverage 0.000
_reflns_Friedel_fraction_full .
_reflns_Friedel_fraction_max .
_reflns_number_gt 2248
_reflns_number_total 4853
_reflns_threshold_expression 'I > 2\s(I)'
_cod_data_source_file JSSC-2018-257-58.cif
_cod_data_source_block 2
_cod_original_cell_volume 23221.5(15)
_cod_original_sg_symbol_H-M 'I 41/a m d'
_cod_database_code 1561316
_shelx_space_group_comment
;
The symmetry employed for this shelxl refinement is uniquely defined
by the following loop, which should always be used as a source of
symmetry information in preference to the above space-group names.
They are only intended as comments.
;

loop_
_space_group_symop_operation_xyz
'x, y, z'
'-x+1/2, -y, z+1/2'
'-y+1/4, x+3/4, z+1/4'
'y+1/4, -x+1/4, z+3/4'
'-x+1/2, y, -z+1/2'
'x, -y, -z'
'y+1/4, x+3/4, -z+1/4'
'-y+1/4, -x+1/4, -z+3/4'
'x+1/2, y+1/2, z+1/2'
'-x+1, -y+1/2, z+1'
'-y+3/4, x+5/4, z+3/4'
'y+3/4, -x+3/4, z+5/4'
'-x+1, y+1/2, -z+1'
'x+1/2, -y+1/2, -z+1/2'
'y+3/4, x+5/4, -z+3/4'
'-y+3/4, -x+3/4, -z+5/4'
'-x, -y, -z'
'x-1/2, y, -z-1/2'
'y-1/4, -x-3/4, -z-1/4'
'-y-1/4, x-1/4, -z-3/4'
'x-1/2, -y, z-1/2'
'-x, y, z'
'-y-1/4, -x-3/4, z-1/4'
'y-1/4, x-1/4, z-3/4'
'-x+1/2, -y+1/2, -z+1/2'
'x, y+1/2, -z'
'y+1/4, -x-1/4, -z+1/4'
'-y+1/4, x+1/4, -z-1/4'
'x, -y+1/2, z'
'-x+1/2, y+1/2, z+1/2'
'-y+1/4, -x-1/4, z+1/4'
'y+1/4, x+1/4, z-1/4'

loop_
_atom_site_label
_atom_site_type_symbol
_atom_site_fract_x
_atom_site_fract_y
_atom_site_fract_z
_atom_site_U_iso_or_equiv
_atom_site_adp_type
_atom_site_occupancy
_atom_site_site_symmetry_order
_atom_site_calc_flag
_atom_site_refinement_flags_posn
_atom_site_refinement_flags_adp
_atom_site_refinement_flags_occupancy
_atom_site_disorder_assembly
_atom_site_disorder_group
Cu1 Cu 0.5000 0.2500 0.14698(2) 0.0688(5) Uani 1 4 d S T P . .
Cu2 Cu 0.18372(6) 0.7500 0.24694(2) 0.0697(4) Uani 1 2 d S T P . .
O1 O 0.3169(2) 0.6813(2) 0.22929(5) 0.0897(13) Uani 1 1 d . . . . .
O2 O 0.2034(2) 0.6802(2) 0.22462(5) 0.0873(12) Uani 1 1 d . . . . .
O3 O 0.42999(19) 0.31991(19) 0.14366(5) 0.0823(12) Uani 1 1 d . . . . .
N1 N 0.0729(3) 0.7500 0.24276(8) 0.0750(19) Uani 1 2 d S T P . .
C1 C 0.2632(3) 0.6630(3) 0.22012(8) 0.0723(16) Uani 1 1 d . . . . .
C2 C 0.2727(4) 0.6138(3) 0.20076(8) 0.0868(19) Uani 1 1 d . . . . .
C3 C 0.2162(4) 0.5939(4) 0.18880(9) 0.107(2) Uani 1 1 d . . . . .
H3A H 0.1733 0.6091 0.1930 0.128 Uiso 1 1 calc R U . . .
C4 C 0.2232(4) 0.5506(4) 0.17011(10) 0.125(3) Uani 1 1 d . . . . .
H4A H 0.1852 0.5379 0.1619 0.150 Uiso 1 1 calc R U . . .
C5 C 0.2867(4) 0.5272(4) 0.16412(9) 0.102(2) Uani 1 1 d . . . . .
C6 C 0.3426(4) 0.5464(4) 0.17699(11) 0.128(3) Uani 1 1 d . . . . .
H6A H 0.3854 0.5300 0.1733 0.154 Uiso 1 1 calc R U . . .
C7 C 0.3353(4) 0.5898(4) 0.19538(9) 0.114(3) Uani 1 1 d . . . . .
H7A H 0.3730 0.6021 0.2038 0.136 Uiso 1 1 calc R U . . .
C8 C 0.2964(3) 0.4837(4) 0.14385(8) 0.101(2) Uani 1 1 d . . . . .
C10 C 0.3446(3) 0.4323(3) 0.14348(8) 0.090(2) Uani 1 1 d . . . . .
H10A H 0.3699 0.4237 0.1563 0.108 Uiso 1 1 calc R U . . .
C11 C 0.3559(3) 0.3941(3) 0.1250 0.078(2) Uani 1 2 d S T P . .
C12 C 0.4090(3) 0.3410(3) 0.1250 0.079(2) Uani 1 2 d S T P . .
C13 C 0.0381(4) 0.7500 0.26065(12) 0.111(3) Uani 1 2 d S T P . .
H13 H 0.0608 0.7500 0.2743 0.133 Uiso 1 2 calc R U P . .
C14 C 0.0390(4) 0.7500 0.22357(11) 0.098(3) Uani 1 2 d S T P . .
C15 C 0.0728(5) 0.7500 0.20291(12) 0.126(4) Uani 1 2 d S T P . .
H15A H 0.1200 0.7500 0.2024 0.151 Uiso 1 2 calc R U P . .
C16 C 0.0363(5) 0.7500 0.18348(12) 0.170(6) Uani 1 2 d S T P . .
H16 H 0.0594 0.7500 0.1699 0.204 Uiso 1 2 calc R U P . .
O1W O 0.5000 0.2500 0.18319(10) 0.135(4) Uani 1 4 d S T P . .
H1WA H 0.5289 0.2213 0.1879 0.202 Uiso 0.25 1 d R U P . .
C9 C 0.2563(3) 0.4937(3) 0.1250 0.114(4) Uani 1 2 d S T P . .
H9 H 0.2229 0.5271 0.1250 0.137 Uiso 1 2 calc R U P . .

loop_
_atom_site_aniso_label
_atom_site_aniso_U_11
_atom_site_aniso_U_22
_atom_site_aniso_U_33
_atom_site_aniso_U_23
_atom_site_aniso_U_13
_atom_site_aniso_U_12
Cu1 0.0836(12) 0.0845(12) 0.0384(6) 0.000 0.000 0.000
Cu2 0.0730(8) 0.0931(9) 0.0430(4) 0.000 0.0030(5) 0.000
O1 0.081(3) 0.122(4) 0.066(2) -0.020(2) -0.001(2) 0.003(3)
O2 0.075(3) 0.121(4) 0.066(2) -0.020(2) -0.015(2) 0.008(3)
O3 0.092(3) 0.098(3) 0.0567(18) -0.008(2) -0.002(2) 0.016(2)
N1 0.068(5) 0.114(6) 0.042(3) 0.000 0.004(3) 0.000
C1 0.064(5) 0.097(5) 0.056(3) -0.004(3) -0.013(3) 0.011(4)
C2 0.088(5) 0.114(5) 0.058(3) -0.023(3) -0.017(3) 0.032(4)
C3 0.094(5) 0.138(7) 0.088(4) -0.035(4) -0.008(4) 0.038(4)
C4 0.118(7) 0.159(7) 0.097(4) -0.060(5) -0.038(4) 0.053(6)
C5 0.117(6) 0.118(6) 0.071(3) -0.027(4) -0.019(4) 0.046(5)
C6 0.103(6) 0.178(8) 0.103(4) -0.056(5) -0.022(4) 0.061(5)
C7 0.103(6) 0.154(7) 0.083(4) -0.054(4) -0.022(4) 0.037(5)
C8 0.110(6) 0.127(6) 0.065(3) -0.036(4) -0.015(4) 0.041(5)
C10 0.101(5) 0.109(5) 0.061(3) -0.011(3) -0.021(3) 0.034(4)
C11 0.088(4) 0.088(4) 0.056(4) -0.015(3) -0.015(3) 0.035(5)
C12 0.089(4) 0.089(4) 0.061(4) -0.018(3) -0.018(3) 0.007(5)
C13 0.090(7) 0.180(10) 0.061(4) 0.000 -0.024(4) 0.000
C14 0.104(7) 0.129(8) 0.060(4) 0.000 0.012(4) 0.000
C15 0.088(8) 0.229(13) 0.059(4) 0.000 0.014(5) 0.000
C16 0.099(9) 0.359(18) 0.053(4) 0.000 0.006(5) 0.000
O1W 0.166(10) 0.193(11) 0.046(4) 0.000 0.000 0.000
C9 0.131(6) 0.131(6) 0.081(5) -0.033(5) -0.033(5) 0.071(7)

loop_
_atom_type_symbol
_atom_type_description
_atom_type_scat_dispersion_real
_atom_type_scat_dispersion_imag
_atom_type_scat_source
C C 0.0181 0.0091 'International Tables Vol C Tables 4.2.6.8 and 6.1.1.4'
H H 0.0000 0.0000 'International Tables Vol C Tables 4.2.6.8 and 6.1.1.4'
N N 0.0311 0.0180 'International Tables Vol C Tables 4.2.6.8 and 6.1.1.4'
O O 0.0492 0.0322 'International Tables Vol C Tables 4.2.6.8 and 6.1.1.4'
Cu Cu -1.9646 0.5888 'International Tables Vol C Tables 4.2.6.8 and 6.1.1.4'

loop_
_geom_angle_atom_site_label_1
_geom_angle_atom_site_label_2
_geom_angle_atom_site_label_3
_geom_angle
_geom_angle_site_symmetry_1
_geom_angle_site_symmetry_3
O3 Cu1 O3 89.3(2) . 29
O3 Cu1 O3 89.5(2) . 22_655
O3 Cu1 O3 168.35(17) 29 22_655
O3 Cu1 O3 168.35(17) . 10_554
O3 Cu1 O3 89.5(2) 29 10_554
O3 Cu1 O3 89.3(2) 22_655 10_554
O3 Cu1 O1W 95.83(9) . .
O3 Cu1 O1W 95.82(9) 29 .
O3 Cu1 O1W 95.82(9) 22_655 .
O3 Cu1 O1W 95.82(9) 10_554 .
O3 Cu1 Cu1 84.17(9) . 27_565
O3 Cu1 Cu1 84.18(9) 29 27_565
O3 Cu1 Cu1 84.18(9) 22_655 27_565
O3 Cu1 Cu1 84.18(9) 10_554 27_565
O1W Cu1 Cu1 180.0 . 27_565
O2 Cu2 O2 89.2(2) . 29_565
O2 Cu2 O1 168.70(17) . 25_565
O2 Cu2 O1 90.77(16) 29_565 25_565
O2 Cu2 O1 90.76(16) . 5
O2 Cu2 O1 168.70(17) 29_565 5
O1 Cu2 O1 87.0(2) 25_565 5
O2 Cu2 N1 96.83(16) . .
O2 Cu2 N1 96.84(15) 29_565 .
O1 Cu2 N1 94.38(16) 25_565 .
O1 Cu2 N1 94.38(16) 5 .
O2 Cu2 Cu2 84.20(13) . 25_565
O2 Cu2 Cu2 84.20(13) 29_565 25_565
O1 Cu2 Cu2 84.56(13) 25_565 25_565
O1 Cu2 Cu2 84.56(13) 5 25_565
N1 Cu2 Cu2 178.54(14) . 25_565
C1 O1 Cu2 121.0(4) . 25_565
C1 O2 Cu2 121.5(4) . .
C12 O3 Cu1 123.4(4) . .
C13 N1 C14 117.3(7) . .
C13 N1 Cu2 116.1(5) . .
C14 N1 Cu2 126.6(5) . .
O1 C1 O2 128.6(5) . .
O1 C1 C2 114.6(5) . .
O2 C1 C2 116.8(5) . .
C7 C2 C3 120.6(5) . .
C7 C2 C1 120.9(6) . .
C3 C2 C1 118.5(6) . .
C2 C3 C4 120.2(6) . .
C2 C3 H3A 119.9 . .
C4 C3 H3A 119.9 . .
C5 C4 C3 119.7(6) . .
C5 C4 H4A 120.1 . .
C3 C4 H4A 120.1 . .
C4 C5 C6 118.7(6) . .
C4 C5 C8 121.1(6) . .
C6 C5 C8 120.2(6) . .
C5 C6 C7 121.3(6) . .
C5 C6 H6A 119.3 . .
C7 C6 H6A 119.3 . .
C2 C7 C6 119.4(6) . .
C2 C7 H7A 120.3 . .
C6 C7 H7A 120.3 . .
C10 C8 C9 118.5(5) . .
C10 C8 C5 121.1(5) . .
C9 C8 C5 120.3(6) . .
C11 C10 C8 122.0(5) . .
C11 C10 H10A 119.0 . .
C8 C10 H10A 119.0 . .
C10 C11 C10 119.0(7) 16_554 .
C10 C11 C12 120.5(4) 16_554 .
C10 C11 C12 120.5(4) . .
O3 C12 O3 124.8(8) . 16_554
O3 C12 C11 117.6(4) . .
O3 C12 C11 117.6(4) 16_554 .
N1 C13 C13 122.6(4) . 10_464
N1 C13 H13 118.7 . .
C13 C13 H13 118.7 10_464 .
N1 C14 C15 121.7(8) . .
N1 C14 C14 120.1(4) . 10_464
C15 C14 C14 118.2(5) . 10_464
C16 C15 C14 120.1(9) . .
C16 C15 H15A 119.9 . .
C14 C15 H15A 119.9 . .
C15 C16 C16 121.7(5) . 10_464
C15 C16 H16 119.2 . .
C16 C16 H16 119.2 10_464 .
Cu1 O1W H1WA 109.5 . .
C8 C9 C8 119.9(8) . 16_554
C8 C9 H9 120.0 . .
C8 C9 H9 120.0 16_554 .

loop_
_geom_bond_atom_site_label_1
_geom_bond_atom_site_label_2
_geom_bond_distance
_geom_bond_site_symmetry_2
Cu1 O3 1.958(4) .
Cu1 O3 1.958(4) 29
Cu1 O3 1.958(4) 22_655
Cu1 O3 1.958(4) 10_554
Cu1 O1W 2.170(6) .
Cu1 Cu1 2.634(2) 27_565
Cu2 O2 1.956(4) .
Cu2 O2 1.956(4) 29_565
Cu2 O1 1.964(4) 25_565
Cu2 O1 1.964(4) 5
Cu2 N1 2.196(6) .
Cu2 Cu2 2.635(2) 25_565
O1 C1 1.245(6) .
O1 Cu2 1.964(4) 25_565
O2 C1 1.255(6) .
O3 C12 1.262(5) .
N1 C13 1.272(9) .
N1 C14 1.329(9) .
C1 C2 1.522(7) .
C2 C7 1.359(8) .
C2 C3 1.380(8) .
C3 C4 1.415(8) .
C3 H3A 0.9300 .
C4 C5 1.379(8) .
C4 H4A 0.9300 .
C5 C6 1.395(9) .
C5 C8 1.498(7) .
C6 C7 1.402(8) .
C6 H6A 0.9300 .
C7 H7A 0.9300 .
C8 C10 1.388(8) .
C8 C9 1.392(7) .
C10 C11 1.357(6) .
C10 H10A 0.9300 .
C11 C10 1.357(6) 16_554
C11 C12 1.479(10) .
C12 O3 1.262(5) 16_554
C13 C13 1.499(16) 10_464
C13 H13 0.9300 .
C14 C15 1.405(10) .
C14 C14 1.537(17) 10_464
C15 C16 1.368(11) .
C15 H15A 0.9300 .
C16 C16 1.430(18) 10_464
C16 H16 0.9300 .
O1W H1WA 0.8500 .
C9 C8 1.392(7) 16_554
C9 H9 0.9300 .

loop_
_platon_squeeze_void_nr
_platon_squeeze_void_average_x
_platon_squeeze_void_average_y
_platon_squeeze_void_average_z
_platon_squeeze_void_volume
_platon_squeeze_void_count_electrons
_platon_squeeze_void_content
1 -0.058 0.152 0.087 16584 3677 ' '
